data_4349169
loop_
_publ_author_name
'Iranmanesh, Hasti'
'Arachchige, Kasun S. A.'
'Bhadbhade, Mohan'
'Donald, William A.'
'Liew, Jane Y.'
'Liu, Kenny T.-C.'
'Luis, Ena T.'
'Moore, Evan G.'
'Price, Jason R.'
'Yan, Hong'
'Yang, Jiajia'
'Beves, Jonathon E.'

_publ_section_title
;
 Chiral Ruthenium(II) Complexes as Supramolecular Building Blocks for
 Heterometallic Self-Assembly.
;
_journal_issue 24
_journal_name_full 'Inorganic chemistry'
_journal_page_first 12737
_journal_page_last 12751
_journal_paper_doi 10.1021/acs.inorgchem.6b02007
_journal_volume 55
_journal_year 2016
_chemical_formula_moiety 'C34 H22 Br2 N6 Ru, 2(F6 P), 0.5(C2 H6 O), 0.5(H2 O)'
_chemical_formula_sum 'C35 H26 Br2 F12 N6 O P2 Ru'
_chemical_formula_weight 1097.44
_space_group_crystal_system orthorhombic
_space_group_IT_number 19
_space_group_name_Hall 'P 2ac 2ab'
_space_group_name_H-M_alt 'P 21 21 21'
_atom_sites_solution_hydrogens mixed
_audit_creation_date 2016-01-26
_audit_creation_method
;
Olex2 1.2
(compiled 2015.09.30 svn.r3233 for OlexSys, GUI svn.r5103)
;
_audit_update_record
;
2016-01-26 # Formatted by publCIF

;
_cell_angle_alpha 90
_cell_angle_beta 90
_cell_angle_gamma 90
_cell_formula_units_Z 8
_cell_length_a 18.237(4)
_cell_length_b 32.482(7)
_cell_length_c 12.878(3)
_cell_measurement_reflns_used 12179
_cell_measurement_temperature 100
_cell_measurement_theta_max 30.1
_cell_measurement_theta_min 1.25
_cell_volume 7629(3)
_computing_cell_refinement 'BluIce (McPhillips, 2002)'
_computing_data_collection 'XDS (Kabsch, 1993)'
_computing_data_reduction 'XDS (Kabsch, 1993)'
_computing_molecular_graphics 'Olex2 (Dolomanov et al., 2009)'
_computing_publication_material 'Olex2 (Dolomanov et al., 2009)'
_computing_structure_refinement 'ShelXL (Sheldrick, 2015)'
_computing_structure_solution 'ShelXT (Sheldrick, 2015)'
_diffrn_ambient_temperature 100
_diffrn_measured_fraction_theta_full 0.967
_diffrn_measured_fraction_theta_max 0.953
_diffrn_measurement_device_type 'ADSC Quantum 315r'
_diffrn_measurement_method 'Phi Scan'
_diffrn_radiation_monochromator 'Silicon Double Crystal'
_diffrn_radiation_type MoK\a
_diffrn_radiation_wavelength 0.71073
_diffrn_reflns_av_R_equivalents 0.0522
_diffrn_reflns_av_unetI/netI 0.0271
_diffrn_reflns_Laue_measured_fraction_full 0.967
_diffrn_reflns_Laue_measured_fraction_max 0.953
_diffrn_reflns_limit_h_max 25
_diffrn_reflns_limit_h_min -25
_diffrn_reflns_limit_k_max 45
_diffrn_reflns_limit_k_min -45
_diffrn_reflns_limit_l_max 17
_diffrn_reflns_limit_l_min -16
_diffrn_reflns_number 157148
_diffrn_reflns_point_group_measured_fraction_full 0.970
_diffrn_reflns_point_group_measured_fraction_max 0.956
_diffrn_reflns_theta_full 26.000
_diffrn_reflns_theta_max 30.100
_diffrn_reflns_theta_min 1.254
_diffrn_source 'MX1 Beamline Australian Synchrotron'
_diffrn_standards_number 0
_exptl_absorpt_coefficient_mu 2.690
_exptl_absorpt_correction_type none
_exptl_crystal_colour 'clear dark red'
_exptl_crystal_colour_lustre clear
_exptl_crystal_colour_modifier dark
_exptl_crystal_colour_primary red
_exptl_crystal_density_diffrn 1.911
_exptl_crystal_description block
_exptl_crystal_F_000 4304
_exptl_crystal_size_max 0.02
_exptl_crystal_size_mid 0.012
_exptl_crystal_size_min 0.01
_refine_diff_density_max 2.768
_refine_diff_density_min -1.735
_refine_diff_density_rms 0.128
_refine_ls_abs_structure_details
;
 Flack x determined using 9050 quotients [(I+)-(I-)]/[(I+)+(I-)]
 (Parsons, Flack and Wagner, Acta Cryst. B69 (2013) 249-259).
;
_refine_ls_abs_structure_Flack 0.0279(18)
_refine_ls_extinction_coef 0.00050(19)
_refine_ls_extinction_expression Fc^*^=kFc[1+0.001xFc^2^\l^3^/sin(2\q)]^-1/4^
_refine_ls_extinction_method 'SHELXL-2014/7 (Sheldrick 2014'
_refine_ls_goodness_of_fit_ref 1.043
_refine_ls_hydrogen_treatment constr
_refine_ls_matrix_type full
_refine_ls_number_parameters 1069
_refine_ls_number_reflns 21456
_refine_ls_number_restraints 63
_refine_ls_restrained_S_all 1.048
_refine_ls_R_factor_all 0.0497
_refine_ls_R_factor_gt 0.0480
_refine_ls_shift/su_max 0.001
_refine_ls_shift/su_mean 0.000
_refine_ls_structure_factor_coef Fsqd
_refine_ls_weighting_details 'w=1/[\s^2^(Fo^2^)+(0.0705P)^2^+18.8311P] where P=(Fo^2^+2Fc^2^)/3'
_refine_ls_weighting_scheme calc
_refine_ls_wR_factor_gt 0.1249
_refine_ls_wR_factor_ref 0.1262
_reflns_Friedel_coverage 0.849
_reflns_Friedel_fraction_full 0.974
_reflns_Friedel_fraction_max 0.959
_reflns_number_gt 20676
_reflns_number_total 21456
_reflns_threshold_expression 'I > 2\s(I)'
_cod_data_source_file delta-[Ru(phen)2(2)](PF6)2.cif
_cod_data_source_block p21_a
_cod_depositor_comments
;

2020-05-08
Z value and formula fixed to values more according to usual
chemical conventions.                 miguel
;
_cod_original_formula_sum 'C70 H52 Br4 F24 N12 O2 P4 Ru2'
_cod_original_formula_weight 2194.89
_cod_original_formula_moiety '2(C34 H22 Br2 N6 Ru), 4(F6 P), C2 H6 O, H2 O'
_cod_original_formula_units_Z 4
_cod_database_code 4349169
_shelx_space_group_comment
;
The symmetry employed for this shelxl refinement is uniquely defined
by the following loop, which should always be used as a source of
symmetry information in preference to the above space-group names.
They are only intended as comments.
;
_olex2_refinement_description
;
1. Fixed Uiso
 At 1.2 times of:
  All C(H) groups, All C(H,H) groups
 At 1.5 times of:
  All C(H,H,H) groups, All O(H) groups, All O(H,H) groups
2. Rigid body (RIGU) restrains
 P4, F20, F21, F22, F23, F24, F25
 with sigma for 1-2 distances of 0.004 and sigma for 1-3 distances of 0.004
3.a Free rotating group:
 O2(H2A,H2B)
3.b Secondary CH2 refined with riding coordinates:
 C36(H36A,H36B)
3.c Aromatic/amide H refined with riding coordinates:
 C1(H1), C2(H2), C3(H3), C5(H5), C6(H6), C8(H8), C9(H9), C10(H10), C13(H13),
 C14(H14), C15(H15), C17(H17), C18(H18), C20(H20), C21(H21), C22(H22), C25(H25),
  C27(H27), C28(H28), C31(H31), C32(H32), C34(H34), C1'(H1'), C2'(H2'),
 C3'(H3'), C5'(H5'), C6'(H6'), C8'(H8'), C9'(H9'), C10'(H10'), C13'(H13'),
 C14'(H14'), C15'(H15'), C17'(H17'), C18'(H18'), C20'(H20'), C21'(H21'),
 C22'(H22'), C25'(H25'), C27'(H27'), C28'(H28'), C31'(H31'), C32'(H32'),
 C34'(H34')
3.d Idealised Me refined as rotating group:
 C35(H35B,H35A,H35C)
3.e Idealised tetrahedral OH refined as rotating group:
 O1(H1A)
;
_shelx_shelxl_version_number 2014/7
_olex2_submission_special_instructions 'No special instructions were received'

loop_
_space_group_symop_operation_xyz
'x, y, z'
'-x+1/2, -y, z+1/2'
'-x, y+1/2, -z+1/2'
'x+1/2, -y+1/2, -z'

loop_
_atom_site_label
_atom_site_type_symbol
_atom_site_fract_x
_atom_site_fract_y
_atom_site_fract_z
_atom_site_U_iso_or_equiv
_atom_site_adp_type
_atom_site_occupancy
_atom_site_site_symmetry_order
_atom_site_calc_flag
_atom_site_refinement_flags_posn
_atom_site_refinement_flags_adp
Ru1 Ru 0.20606(2) 0.71119(2) 0.28944(3) 0.01830(9) Uani 1 1 d . .
Br1 Br 0.39764(9) 0.84660(4) 0.42234(9) 0.0849(5) Uani 1 1 d . .
Br2 Br 0.12675(6) 0.65699(3) -0.12710(7) 0.0515(2) Uani 1 1 d . .
N1 N 0.1364(2) 0.66139(14) 0.3125(4) 0.0195(8) Uani 1 1 d . .
N2 N 0.2819(2) 0.66481(13) 0.3066(4) 0.0190(8) Uani 1 1 d . .
N3 N 0.1925(3) 0.71868(14) 0.4483(4) 0.0196(8) Uani 1 1 d . .
N4 N 0.1204(3) 0.75250(14) 0.2899(4) 0.0233(9) Uani 1 1 d . .
N5 N 0.2823(3) 0.75722(14) 0.2669(4) 0.0230(9) Uani 1 1 d . .
N6 N 0.2173(3) 0.71017(15) 0.1296(4) 0.0209(8) Uani 1 1 d . .
C1 C 0.0633(3) 0.66048(19) 0.3137(5) 0.0263(11) Uani 1 1 d . .
H1 H 0.0369 0.6836 0.2881 0.032 Uiso 1 1 calc R .
C2 C 0.0242(3) 0.6264(2) 0.3516(6) 0.0317(13) Uani 1 1 d . .
H2 H -0.0279 0.6269 0.3529 0.038 Uiso 1 1 calc R .
C3 C 0.0610(3) 0.5926(2) 0.3866(6) 0.0322(13) Uani 1 1 d . .
H3 H 0.0346 0.5697 0.4135 0.039 Uiso 1 1 calc R .
C4 C 0.1382(3) 0.59158(19) 0.3827(5) 0.0270(11) Uani 1 1 d . .
C5 C 0.1817(4) 0.55741(19) 0.4154(6) 0.0314(13) Uani 1 1 d . .
H5 H 0.1582 0.5335 0.4419 0.038 Uiso 1 1 calc R .
C6 C 0.2561(4) 0.55830(18) 0.4095(6) 0.0302(13) Uani 1 1 d . .
H6 H 0.2837 0.5352 0.4321 0.036 Uiso 1 1 calc R .
C7 C 0.2936(3) 0.59396(17) 0.3693(5) 0.0235(10) Uani 1 1 d . .
C8 C 0.3702(3) 0.59667(18) 0.3583(5) 0.0274(12) Uani 1 1 d . .
H8 H 0.4009 0.5743 0.3777 0.033 Uiso 1 1 calc R .
C9 C 0.3995(3) 0.63238(18) 0.3190(5) 0.0261(11) Uani 1 1 d . .
H9 H 0.4509 0.6343 0.3081 0.031 Uiso 1 1 calc R .
C10 C 0.3544(3) 0.66608(17) 0.2948(5) 0.0232(10) Uani 1 1 d . .
H10 H 0.3763 0.6906 0.2692 0.028 Uiso 1 1 calc R .
C11 C 0.2517(3) 0.62850(16) 0.3396(4) 0.0193(9) Uani 1 1 d . .
C12 C 0.1734(3) 0.62700(17) 0.3446(4) 0.0214(10) Uani 1 1 d . .
C13 C 0.0832(4) 0.76815(18) 0.2090(5) 0.0283(11) Uani 1 1 d . .
H13 H 0.1009 0.7631 0.1408 0.034 Uiso 1 1 calc R .
C14 C 0.0195(4) 0.7916(2) 0.2211(5) 0.0314(12) Uani 1 1 d . .
H14 H -0.0055 0.8017 0.1616 0.038 Uiso 1 1 calc R .
C15 C -0.0072(3) 0.8000(2) 0.3180(5) 0.0293(13) Uani 1 1 d . .
H15 H -0.0509 0.8156 0.3268 0.035 Uiso 1 1 calc R .
C16 C 0.0319(3) 0.78499(18) 0.4048(5) 0.0269(11) Uani 1 1 d . .
C17 C 0.0090(4) 0.7918(2) 0.5097(6) 0.0359(15) Uani 1 1 d . .
H17 H -0.0328 0.8084 0.5231 0.043 Uiso 1 1 calc R .
C18 C 0.0461(5) 0.7750(2) 0.5899(6) 0.0392(16) Uani 1 1 d . .
H18 H 0.0303 0.7804 0.6589 0.047 Uiso 1 1 calc R .
C19 C 0.1087(4) 0.7492(2) 0.5731(5) 0.0300(12) Uani 1 1 d . .
C20 C 0.1461(4) 0.7287(2) 0.6540(5) 0.0348(14) Uani 1 1 d . .
H20 H 0.1312 0.7319 0.7242 0.042 Uiso 1 1 calc R .
C21 C 0.2047(4) 0.70382(19) 0.6289(5) 0.0300(12) Uani 1 1 d . .
H21 H 0.2299 0.6892 0.6819 0.036 Uiso 1 1 calc R .
C22 C 0.2273(3) 0.70012(17) 0.5255(5) 0.0228(10) Uani 1 1 d . .
H22 H 0.2691 0.6837 0.5102 0.027 Uiso 1 1 calc R .
C23 C 0.1328(3) 0.74301(16) 0.4715(5) 0.0221(10) Uani 1 1 d . .
C24 C 0.0941(3) 0.76090(17) 0.3862(5) 0.0219(10) Uani 1 1 d . .
C25 C 0.1772(3) 0.68641(17) 0.0657(5) 0.0264(11) Uani 1 1 d . .
H25 H 0.1418 0.6680 0.0936 0.032 Uiso 1 1 calc R .
C26 C 0.1872(4) 0.68864(19) -0.0401(5) 0.0291(12) Uani 1 1 d . .
C27 C 0.2409(4) 0.7139(2) -0.0820(6) 0.0346(13) Uani 1 1 d . .
H27 H 0.2498 0.7144 -0.1547 0.042 Uiso 1 1 calc R .
C28 C 0.2811(4) 0.7382(2) -0.0151(5) 0.0301(12) Uani 1 1 d . .
H28 H 0.3179 0.7561 -0.0415 0.036 Uiso 1 1 calc R .
C29 C 0.2676(3) 0.73655(17) 0.0909(5) 0.0235(10) Uani 1 1 d . .
C30 C 0.3042(3) 0.76324(17) 0.1671(5) 0.0234(10) Uani 1 1 d . .
C31 C 0.3548(4) 0.7931(2) 0.1400(6) 0.0307(12) Uani 1 1 d . .
H31 H 0.3702 0.7960 0.0699 0.037 Uiso 1 1 calc R .
C32 C 0.3830(4) 0.8191(2) 0.2166(6) 0.0368(14) Uani 1 1 d . .
H32 H 0.4167 0.8403 0.1997 0.044 Uiso 1 1 calc R .
C33 C 0.3607(4) 0.8130(2) 0.3165(6) 0.0364(15) Uani 1 1 d . .
C34 C 0.3109(4) 0.7817(2) 0.3394(6) 0.0334(13) Uani 1 1 d . .
H34 H 0.2968 0.7777 0.4097 0.040 Uiso 1 1 calc R .
Ru1' Ru 0.54597(2) 0.54280(2) 0.06566(4) 0.02022(10) Uani 1 1 d . .
Br1' Br 0.53886(4) 0.57750(3) 0.51354(6) 0.04431(19) Uani 1 1 d . .
Br2' Br 0.67685(5) 0.63457(2) -0.27573(7) 0.0457(2) Uani 1 1 d . .
N1' N 0.4836(3) 0.49712(15) 0.1326(4) 0.0230(9) Uani 1 1 d . .
N2' N 0.4449(2) 0.57155(14) 0.0664(4) 0.0218(9) Uani 1 1 d . .
N3' N 0.5305(2) 0.51547(13) -0.0766(4) 0.0212(9) Uani 1 1 d . .
N4' N 0.6387(2) 0.50639(14) 0.0589(5) 0.0243(9) Uani 1 1 d . .
N5' N 0.6047(3) 0.59052(14) 0.0042(4) 0.0233(9) Uani 1 1 d . .
N6' N 0.5765(3) 0.57373(15) 0.1978(4) 0.0240(9) Uani 1 1 d . .
C1' C 0.5032(3) 0.45945(19) 0.1624(6) 0.0292(12) Uani 1 1 d . .
H1' H 0.5536 0.4521 0.1591 0.035 Uiso 1 1 calc R .
C2' C 0.4528(4) 0.43002(19) 0.1987(6) 0.0354(14) Uani 1 1 d . .
H2' H 0.4693 0.4034 0.2182 0.042 Uiso 1 1 calc R .
C3' C 0.3802(4) 0.4397(2) 0.2058(6) 0.0354(14) Uani 1 1 d . .
H3' H 0.3460 0.4200 0.2308 0.043 Uiso 1 1 calc R .
C4' C 0.3562(3) 0.47964(19) 0.1754(5) 0.0285(12) Uani 1 1 d . .
C5' C 0.2819(3) 0.4926(2) 0.1803(6) 0.0340(14) Uani 1 1 d . .
H5' H 0.2456 0.4746 0.2073 0.041 Uiso 1 1 calc R .
C6' C 0.2624(3) 0.5311(2) 0.1462(6) 0.0328(14) Uani 1 1 d . .
H6' H 0.2124 0.5391 0.1483 0.039 Uiso 1 1 calc R .
C7' C 0.3162(3) 0.55928(19) 0.1075(5) 0.0271(12) Uani 1 1 d . .
C8' C 0.2987(3) 0.59894(18) 0.0707(6) 0.0294(12) Uani 1 1 d . .
H8' H 0.2495 0.6085 0.0713 0.035 Uiso 1 1 calc R .
C9' C 0.3545(3) 0.62347(18) 0.0338(6) 0.0313(13) Uani 1 1 d . .
H9' H 0.3439 0.6504 0.0095 0.038 Uiso 1 1 calc R .
C10' C 0.4266(3) 0.60878(18) 0.0321(6) 0.0291(12) Uani 1 1 d . .
H10' H 0.4641 0.6261 0.0053 0.035 Uiso 1 1 calc R .
C11' C 0.3897(3) 0.54679(17) 0.1033(5) 0.0235(10) Uani 1 1 d . .
C12' C 0.4104(3) 0.50679(17) 0.1392(5) 0.0227(10) Uani 1 1 d . .
C13' C 0.6911(3) 0.5016(2) 0.1288(6) 0.0294(12) Uani 1 1 d . .
H13' H 0.6883 0.5170 0.1915 0.035 Uiso 1 1 calc R .
C14' C 0.7508(3) 0.4749(2) 0.1143(6) 0.0356(14) Uani 1 1 d . .
H14' H 0.7875 0.4725 0.1664 0.043 Uiso 1 1 calc R .
C15' C 0.7558(4) 0.4523(2) 0.0250(7) 0.0371(15) Uani 1 1 d . .
H15' H 0.7951 0.4336 0.0152 0.045 Uiso 1 1 calc R .
C16' C 0.7019(3) 0.45725(18) -0.0522(6) 0.0303(12) Uani 1 1 d . .
C17' C 0.7029(4) 0.4360(2) -0.1500(7) 0.0394(16) Uani 1 1 d . .
H17' H 0.7413 0.4171 -0.1645 0.047 Uiso 1 1 calc R .
C18' C 0.6500(4) 0.4425(2) -0.2219(7) 0.0368(15) Uani 1 1 d . .
H18' H 0.6528 0.4287 -0.2869 0.044 Uiso 1 1 calc R .
C19' C 0.5893(3) 0.46980(18) -0.2016(6) 0.0295(12) Uani 1 1 d . .
C20' C 0.5320(4) 0.4770(2) -0.2725(6) 0.0322(13) Uani 1 1 d . .
H20' H 0.5320 0.4640 -0.3387 0.039 Uiso 1 1 calc R .
C21' C 0.4756(4) 0.5032(2) -0.2437(6) 0.0342(14) Uani 1 1 d . .
H21' H 0.4367 0.5088 -0.2906 0.041 Uiso 1 1 calc R .
C22' C 0.4764(3) 0.52159(17) -0.1442(5) 0.0264(11) Uani 1 1 d . .
H22' H 0.4368 0.5390 -0.1249 0.032 Uiso 1 1 calc R .
C23' C 0.5867(3) 0.48982(16) -0.1050(5) 0.0244(11) Uani 1 1 d . .
C24' C 0.6443(3) 0.48446(17) -0.0315(5) 0.0244(11) Uani 1 1 d . .
C25' C 0.5554(3) 0.5647(2) 0.2959(6) 0.0294(12) Uani 1 1 d . .
H25' H 0.5264 0.5409 0.3078 0.035 Uiso 1 1 calc R .
C26' C 0.5748(3) 0.5892(2) 0.3798(5) 0.0318(13) Uani 1 1 d . .
C27' C 0.6192(4) 0.6237(2) 0.3640(6) 0.0359(15) Uani 1 1 d . .
H27' H 0.6331 0.6407 0.4206 0.043 Uiso 1 1 calc R .
C28' C 0.6426(4) 0.6324(2) 0.2650(6) 0.0332(14) Uani 1 1 d . .
H28' H 0.6735 0.6554 0.2523 0.040 Uiso 1 1 calc R .
C29' C 0.6203(3) 0.60682(18) 0.1825(5) 0.0261(12) Uani 1 1 d . .
C30' C 0.6393(3) 0.61510(17) 0.0748(6) 0.0277(12) Uani 1 1 d . .
C31' C 0.6887(4) 0.6458(2) 0.0423(7) 0.0384(16) Uani 1 1 d . .
H31' H 0.7134 0.6621 0.0925 0.046 Uiso 1 1 calc R .
C32' C 0.7012(4) 0.6520(2) -0.0588(7) 0.0424(17) Uani 1 1 d . .
H32' H 0.7349 0.6724 -0.0817 0.051 Uiso 1 1 calc R .
C33' C 0.6630(4) 0.6276(2) -0.1290(6) 0.0352(15) Uani 1 1 d . .
C34' C 0.6157(3) 0.59745(17) -0.0966(5) 0.0278(12) Uani 1 1 d . .
H34' H 0.5904 0.5813 -0.1466 0.033 Uiso 1 1 calc R .
P1 P 0.35154(8) 0.60632(5) 0.69408(15) 0.0277(3) Uani 1 1 d . .
F1 F 0.3322(2) 0.57691(13) 0.7913(4) 0.0414(10) Uani 1 1 d . .
F2 F 0.3707(2) 0.63528(12) 0.5968(4) 0.0362(9) Uani 1 1 d . .
F3 F 0.4367(2) 0.60429(13) 0.7244(4) 0.0404(10) Uani 1 1 d . .
F4 F 0.2667(2) 0.60767(13) 0.6614(4) 0.0430(11) Uani 1 1 d . .
F5 F 0.3624(2) 0.56613(12) 0.6221(4) 0.0378(9) Uani 1 1 d . .
F6 F 0.3412(3) 0.64605(13) 0.7649(4) 0.0424(10) Uani 1 1 d . .
P2 P 0.01903(9) 0.78118(5) -0.09311(13) 0.0264(3) Uani 1 1 d . .
F7 F -0.0648(3) 0.78706(18) -0.0585(5) 0.0546(13) Uani 1 1 d . .
F8 F 0.1015(3) 0.77798(18) -0.1315(5) 0.0581(15) Uani 1 1 d . .
F9 F -0.0047(3) 0.74917(18) -0.1815(4) 0.0524(14) Uani 1 1 d . .
F10 F 0.0423(2) 0.81360(12) -0.0055(3) 0.0326(8) Uani 1 1 d . .
F11 F 0.0262(4) 0.74444(15) -0.0144(4) 0.0637(17) Uani 1 1 d . .
F12 F 0.0092(3) 0.81958(17) -0.1725(4) 0.0507(12) Uani 1 1 d . .
P3 P 0.35633(12) 0.94019(6) 0.09551(18) 0.0404(4) Uani 1 1 d . .
F14 F 0.3717(5) 0.98462(19) 0.1433(6) 0.077(2) Uani 1 1 d . .
F15 F 0.3454(4) 0.89503(18) 0.0473(6) 0.0664(16) Uani 1 1 d . .
F16 F 0.3709(4) 0.95863(19) -0.0177(4) 0.0579(14) Uani 1 1 d . .
F17 F 0.3447(5) 0.9221(2) 0.2093(6) 0.078(2) Uani 1 1 d . .
F18 F 0.4413(4) 0.9292(3) 0.1068(6) 0.081(2) Uani 1 1 d . .
F19 F 0.2727(3) 0.9495(2) 0.0863(7) 0.080(2) Uani 1 1 d . .
P4 P 0.34015(12) 0.79567(6) 0.71569(19) 0.0420(4) Uani 1 1 d . U
F20 F 0.3460(3) 0.74762(16) 0.7353(5) 0.0591(15) Uani 1 1 d . U
F21 F 0.3364(4) 0.84409(19) 0.7020(6) 0.0771(19) Uani 1 1 d . U
F22 F 0.2641(4) 0.7940(2) 0.7770(6) 0.082(2) Uani 1 1 d . U
F23 F 0.4154(3) 0.7963(2) 0.6559(7) 0.0751(19) Uani 1 1 d . U
F24 F 0.3867(6) 0.8015(3) 0.8222(7) 0.099(3) Uani 1 1 d . U
F25 F 0.2973(4) 0.7888(2) 0.6111(5) 0.0729(18) Uani 1 1 d . U
O1 O 0.1070(4) 0.5789(3) 0.0879(6) 0.0641(19) Uani 1 1 d . .
H1A H 0.0754 0.5977 0.0881 0.096 Uiso 1 1 calc GR .
C35 C 0.0792(6) 0.5175(3) -0.0204(9) 0.060(3) Uani 1 1 d . .
H35B H 0.0284 0.5174 0.0042 0.090 Uiso 1 1 calc GR .
H35A H 0.1087 0.4990 0.0230 0.090 Uiso 1 1 calc GR .
H35C H 0.0807 0.5080 -0.0926 0.090 Uiso 1 1 calc GR .
C36 C 0.1090(7) 0.5595(4) -0.0142(9) 0.063(3) Uani 1 1 d . .
H36A H 0.1605 0.5589 -0.0381 0.075 Uiso 1 1 calc R .
H36B H 0.0813 0.5771 -0.0632 0.075 Uiso 1 1 calc R .
O2 O -0.0264(5) 0.6234(4) 0.0986(8) 0.088(3) Uani 1 1 d . .
H2A H -0.0737 0.6260 0.0926 0.131 Uiso 1 1 d G .
H2B H -0.0049 0.6449 0.0721 0.131 Uiso 1 1 d G .

loop_
_atom_site_aniso_label
_atom_site_aniso_U_11
_atom_site_aniso_U_22
_atom_site_aniso_U_33
_atom_site_aniso_U_23
_atom_site_aniso_U_13
_atom_site_aniso_U_12
Ru1 0.02018(17) 0.01784(16) 0.01687(19) -0.00045(14) -0.00020(14) 0.00555(13)
Br1 0.1295(11) 0.0798(7) 0.0454(6) 0.0001(5) -0.0149(6) -0.0728(8)
Br2 0.0733(6) 0.0518(5) 0.0293(4) -0.0123(3) -0.0023(4) -0.0192(4)
N1 0.0199(19) 0.023(2) 0.016(2) -0.0030(15) 0.0000(15) 0.0013(15)
N2 0.0185(19) 0.0194(18) 0.019(2) 0.0022(15) 0.0000(15) 0.0073(15)
N3 0.026(2) 0.0222(19) 0.010(2) -0.0056(15) -0.0017(15) 0.0046(16)
N4 0.023(2) 0.0221(19) 0.024(2) -0.0032(18) -0.0017(18) 0.0113(16)
N5 0.024(2) 0.0174(19) 0.027(3) 0.0037(16) 0.0006(17) 0.0030(16)
N6 0.027(2) 0.024(2) 0.012(2) -0.0029(16) 0.0000(15) 0.0076(17)
C1 0.024(2) 0.029(3) 0.026(3) -0.006(2) -0.0033(19) 0.005(2)
C2 0.019(2) 0.038(3) 0.038(4) -0.007(3) -0.001(2) -0.003(2)
C3 0.025(3) 0.031(3) 0.041(4) 0.001(3) 0.004(2) -0.005(2)
C4 0.025(3) 0.027(3) 0.029(3) -0.001(2) -0.001(2) -0.003(2)
C5 0.035(3) 0.026(3) 0.034(4) 0.004(2) 0.001(2) -0.002(2)
C6 0.032(3) 0.021(2) 0.037(4) 0.005(2) -0.005(2) 0.002(2)
C7 0.024(2) 0.022(2) 0.024(3) 0.0015(19) -0.003(2) 0.0036(19)
C8 0.022(2) 0.021(2) 0.039(3) 0.004(2) -0.002(2) 0.0063(19)
C9 0.022(2) 0.026(2) 0.030(3) 0.002(2) 0.000(2) 0.006(2)
C10 0.022(2) 0.023(2) 0.024(3) 0.003(2) 0.001(2) 0.0025(18)
C11 0.022(2) 0.018(2) 0.017(3) -0.0015(17) -0.0004(17) 0.0038(17)
C12 0.021(2) 0.025(2) 0.018(3) -0.0039(19) -0.0009(18) 0.0025(18)
C13 0.034(3) 0.029(3) 0.021(3) -0.006(2) -0.002(2) 0.009(2)
C14 0.036(3) 0.036(3) 0.022(3) 0.002(2) -0.004(2) 0.015(2)
C15 0.027(3) 0.031(3) 0.031(3) -0.001(2) -0.002(2) 0.015(2)
C16 0.031(3) 0.023(2) 0.026(3) 0.000(2) 0.001(2) 0.009(2)
C17 0.039(3) 0.040(3) 0.029(3) -0.002(3) 0.003(3) 0.022(3)
C18 0.048(4) 0.047(4) 0.022(3) -0.005(3) 0.003(3) 0.021(3)
C19 0.036(3) 0.032(3) 0.022(3) -0.001(2) 0.000(2) 0.008(2)
C20 0.049(4) 0.040(3) 0.016(3) -0.001(2) 0.002(2) 0.010(3)
C21 0.041(3) 0.033(3) 0.017(3) 0.001(2) -0.007(2) 0.007(3)
C22 0.026(2) 0.023(2) 0.019(3) -0.0011(18) -0.0030(19) 0.0039(19)
C23 0.026(2) 0.019(2) 0.021(3) -0.0006(18) -0.0010(19) 0.0052(18)
C24 0.025(2) 0.020(2) 0.021(3) -0.0018(18) 0.0005(19) 0.0044(19)
C25 0.031(3) 0.020(2) 0.028(3) -0.006(2) 0.000(2) 0.0018(19)
C26 0.039(3) 0.025(3) 0.024(3) -0.007(2) -0.005(2) -0.001(2)
C27 0.042(3) 0.037(3) 0.024(3) 0.000(3) 0.002(2) 0.005(3)
C28 0.034(3) 0.029(3) 0.027(3) 0.007(2) 0.005(2) 0.003(2)
C29 0.024(2) 0.023(2) 0.024(3) -0.0003(19) -0.0019(19) 0.0057(19)
C30 0.027(3) 0.022(2) 0.022(3) -0.0036(19) -0.003(2) 0.0059(19)
C31 0.028(3) 0.028(3) 0.036(4) 0.007(2) 0.000(2) 0.004(2)
C32 0.042(3) 0.028(3) 0.040(4) 0.008(3) -0.008(3) -0.010(2)
C33 0.045(4) 0.032(3) 0.033(4) -0.006(2) -0.010(3) -0.010(3)
C34 0.042(3) 0.027(3) 0.031(4) 0.002(2) -0.007(3) 0.000(2)
Ru1' 0.01596(16) 0.01614(16) 0.0285(2) -0.00011(15) 0.00099(15) -0.00035(13)
Br1' 0.0282(3) 0.0717(5) 0.0330(4) -0.0090(3) -0.0002(3) 0.0047(3)
Br2' 0.0554(4) 0.0334(3) 0.0482(5) 0.0077(3) 0.0200(4) -0.0046(3)
N1' 0.021(2) 0.023(2) 0.025(2) 0.0013(17) -0.0008(17) -0.0032(16)
N2' 0.0141(17) 0.0196(18) 0.032(3) -0.0019(17) -0.0002(17) 0.0012(14)
N3' 0.0194(19) 0.0160(17) 0.028(3) 0.0005(16) 0.0017(17) -0.0004(14)
N4' 0.0143(18) 0.0198(19) 0.039(3) -0.0024(19) 0.0003(18) 0.0024(15)
N5' 0.0196(19) 0.0164(19) 0.034(3) -0.0007(17) 0.0045(18) 0.0008(15)
N6' 0.0204(19) 0.022(2) 0.030(3) -0.0042(18) -0.0009(18) 0.0063(16)
C1' 0.024(2) 0.024(2) 0.040(4) 0.006(2) -0.004(2) -0.001(2)
C2' 0.029(3) 0.027(3) 0.051(4) 0.011(3) -0.008(3) -0.001(2)
C3' 0.032(3) 0.032(3) 0.043(4) 0.013(3) -0.003(3) -0.012(2)
C4' 0.026(3) 0.027(3) 0.032(3) 0.003(2) -0.004(2) -0.010(2)
C5' 0.024(3) 0.035(3) 0.043(4) 0.000(3) -0.001(2) -0.009(2)
C6' 0.021(2) 0.035(3) 0.043(4) -0.003(3) 0.000(2) -0.003(2)
C7' 0.016(2) 0.028(3) 0.038(4) -0.004(2) 0.000(2) -0.0002(19)
C8' 0.021(2) 0.028(3) 0.040(3) -0.007(2) -0.002(2) 0.004(2)
C9' 0.027(3) 0.019(2) 0.048(4) -0.001(2) 0.001(2) 0.006(2)
C10' 0.024(2) 0.021(2) 0.042(4) -0.004(2) -0.001(2) -0.003(2)
C11' 0.014(2) 0.024(2) 0.033(3) -0.001(2) -0.0006(18) -0.0012(18)
C12' 0.020(2) 0.022(2) 0.026(3) -0.0011(19) 0.0017(19) -0.0039(18)
C13' 0.020(2) 0.031(3) 0.036(3) -0.002(2) 0.000(2) 0.001(2)
C14' 0.020(3) 0.042(3) 0.044(4) 0.001(3) -0.004(2) 0.007(2)
C15' 0.025(3) 0.033(3) 0.054(5) -0.001(3) 0.003(3) 0.013(2)
C16' 0.024(2) 0.023(2) 0.044(4) 0.001(2) 0.004(2) 0.005(2)
C17' 0.034(3) 0.036(3) 0.048(4) -0.008(3) 0.006(3) 0.011(3)
C18' 0.035(3) 0.033(3) 0.043(4) -0.009(3) 0.006(3) 0.011(2)
C19' 0.030(3) 0.025(2) 0.033(3) 0.000(2) 0.002(2) 0.005(2)
C20' 0.035(3) 0.033(3) 0.029(4) -0.004(2) 0.002(2) 0.003(2)
C21' 0.037(3) 0.030(3) 0.036(4) -0.002(2) -0.005(3) 0.006(2)
C22' 0.026(2) 0.018(2) 0.035(3) 0.003(2) 0.002(2) 0.0017(19)
C23' 0.021(2) 0.015(2) 0.037(3) -0.004(2) 0.005(2) 0.0012(17)
C24' 0.017(2) 0.020(2) 0.036(3) 0.001(2) 0.002(2) -0.0003(18)
C25' 0.021(2) 0.036(3) 0.031(3) -0.001(2) 0.001(2) 0.005(2)
C26' 0.023(3) 0.044(3) 0.029(3) -0.005(3) -0.003(2) 0.009(2)
C27' 0.034(3) 0.037(3) 0.036(4) -0.012(3) -0.015(3) 0.012(3)
C28' 0.026(3) 0.026(3) 0.047(4) -0.003(3) -0.015(3) 0.004(2)
C29' 0.016(2) 0.023(2) 0.039(3) -0.002(2) -0.006(2) 0.0063(18)
C30' 0.020(2) 0.019(2) 0.044(4) 0.000(2) -0.001(2) 0.0022(18)
C31' 0.030(3) 0.031(3) 0.053(5) 0.000(3) -0.002(3) -0.008(2)
C32' 0.035(3) 0.027(3) 0.065(5) 0.006(3) 0.008(3) -0.012(3)
C33' 0.033(3) 0.027(3) 0.045(4) 0.008(3) 0.016(3) -0.004(2)
C34' 0.025(3) 0.020(2) 0.038(4) 0.001(2) 0.006(2) -0.0001(19)
P1 0.0230(6) 0.0199(6) 0.0401(10) 0.0025(6) -0.0037(6) -0.0034(5)
F1 0.042(2) 0.035(2) 0.048(3) 0.0106(19) 0.000(2) -0.0069(17)
F2 0.038(2) 0.0291(18) 0.042(2) 0.0079(16) -0.0069(17) -0.0094(15)
F3 0.0297(19) 0.035(2) 0.056(3) 0.0075(19) -0.0094(18) -0.0055(15)
F4 0.0231(17) 0.033(2) 0.073(3) 0.008(2) -0.0036(19) -0.0027(15)
F5 0.040(2) 0.0243(17) 0.049(3) -0.0071(16) -0.0023(19) -0.0009(15)
F6 0.055(3) 0.0250(18) 0.047(3) -0.0023(17) 0.001(2) -0.0010(17)
P2 0.0241(6) 0.0318(8) 0.0233(8) -0.0026(5) 0.0000(5) -0.0019(5)
F7 0.033(2) 0.060(3) 0.071(4) -0.015(3) 0.017(2) -0.011(2)
F8 0.029(2) 0.061(3) 0.085(4) -0.034(3) 0.010(2) 0.000(2)
F9 0.050(3) 0.071(3) 0.036(3) -0.023(2) 0.011(2) -0.029(2)
F10 0.041(2) 0.0279(17) 0.029(2) -0.0042(14) -0.0035(16) 0.0009(16)
F11 0.120(5) 0.027(2) 0.044(3) 0.0058(19) -0.016(3) 0.002(3)
F12 0.064(3) 0.052(3) 0.036(3) 0.012(2) -0.008(2) -0.008(2)
P3 0.0380(9) 0.0406(9) 0.0426(12) 0.0022(8) -0.0016(8) -0.0067(7)
F14 0.108(6) 0.052(3) 0.072(4) -0.020(3) 0.023(4) -0.036(3)
F15 0.078(4) 0.048(3) 0.074(4) -0.005(3) -0.005(3) -0.011(3)
F16 0.074(4) 0.062(3) 0.037(3) 0.001(2) 0.003(2) -0.011(3)
F17 0.115(6) 0.066(4) 0.053(4) 0.014(3) 0.011(4) -0.011(4)
F18 0.048(3) 0.111(6) 0.082(5) 0.003(4) -0.018(3) 0.004(3)
F19 0.046(3) 0.060(4) 0.134(7) 0.018(4) 0.017(4) 0.001(3)
P4 0.0449(10) 0.0307(8) 0.0503(12) 0.0023(8) 0.0064(9) -0.0016(7)
F20 0.036(2) 0.043(2) 0.098(5) 0.017(3) 0.015(3) 0.0018(19)
F21 0.097(5) 0.042(3) 0.092(5) 0.007(3) 0.000(4) 0.008(3)
F22 0.086(4) 0.062(4) 0.097(5) 0.029(3) 0.046(4) 0.036(3)
F23 0.042(3) 0.074(4) 0.110(5) 0.022(4) 0.006(3) -0.016(3)
F24 0.143(7) 0.075(5) 0.078(5) 0.011(4) -0.032(5) -0.023(5)
F25 0.061(3) 0.100(5) 0.058(3) 0.018(3) -0.006(3) -0.032(3)
O1 0.045(3) 0.082(5) 0.065(5) 0.018(4) -0.010(3) -0.008(3)
C35 0.054(5) 0.062(6) 0.065(7) 0.018(5) 0.008(5) 0.012(4)
C36 0.062(6) 0.073(7) 0.053(6) 0.004(5) -0.004(5) -0.005(5)
O2 0.060(5) 0.128(9) 0.075(6) -0.004(6) -0.015(4) 0.009(5)

loop_
_atom_type_symbol
_atom_type_description
_atom_type_scat_dispersion_real
_atom_type_scat_dispersion_imag
_atom_type_scat_source
C C 0.0033 0.0016 'International Tables Vol C Tables 4.2.6.8 and 6.1.1.4'
H H 0.0000 0.0000 'International Tables Vol C Tables 4.2.6.8 and 6.1.1.4'
Br Br -0.2901 2.4595 'International Tables Vol C Tables 4.2.6.8 and 6.1.1.4'
F F 0.0171 0.0103 'International Tables Vol C Tables 4.2.6.8 and 6.1.1.4'
N N 0.0061 0.0033 'International Tables Vol C Tables 4.2.6.8 and 6.1.1.4'
O O 0.0106 0.0060 'International Tables Vol C Tables 4.2.6.8 and 6.1.1.4'
P P 0.1023 0.0942 'International Tables Vol C Tables 4.2.6.8 and 6.1.1.4'
Ru Ru -1.2594 0.8363 'International Tables Vol C Tables 4.2.6.8 and 6.1.1.4'

loop_
_geom_angle_atom_site_label_1
_geom_angle_atom_site_label_2
_geom_angle_atom_site_label_3
_geom_angle
N2 Ru1 N1 79.96(18)
N2 Ru1 N3 93.46(18)
N2 Ru1 N4 170.7(2)
N2 Ru1 N5 95.32(18)
N2 Ru1 N6 91.62(18)
N3 Ru1 N1 82.94(18)
N4 Ru1 N1 92.46(19)
N4 Ru1 N3 80.2(2)
N4 Ru1 N5 92.26(19)
N4 Ru1 N6 95.1(2)
N5 Ru1 N1 175.27(18)
N5 Ru1 N3 97.7(2)
N5 Ru1 N6 78.7(2)
N6 Ru1 N1 100.99(19)
N6 Ru1 N3 174.06(19)
C1 N1 Ru1 129.1(4)
C1 N1 C12 118.1(5)
C12 N1 Ru1 112.2(4)
C10 N2 Ru1 129.3(4)
C10 N2 C11 117.5(4)
C11 N2 Ru1 113.2(3)
C22 N3 Ru1 129.0(4)
C22 N3 C23 118.5(5)
C23 N3 Ru1 112.1(4)
C13 N4 Ru1 128.9(4)
C13 N4 C24 117.0(5)
C24 N4 Ru1 113.7(4)
C30 N5 Ru1 115.8(4)
C34 N5 Ru1 126.8(5)
C34 N5 C30 117.4(5)
C25 N6 Ru1 124.3(4)
C25 N6 C29 120.5(5)
C29 N6 Ru1 115.1(4)
N1 C1 H1 119.0
N1 C1 C2 122.0(6)
C2 C1 H1 119.0
C1 C2 H2 120.0
C3 C2 C1 120.0(6)
C3 C2 H2 120.0
C2 C3 H3 120.0
C2 C3 C4 119.9(6)
C4 C3 H3 120.0
C3 C4 C5 124.3(6)
C12 C4 C3 116.7(6)
C12 C4 C5 119.0(5)
C4 C5 H5 119.3
C6 C5 C4 121.5(6)
C6 C5 H5 119.3
C5 C6 H6 119.6
C5 C6 C7 120.7(6)
C7 C6 H6 119.6
C8 C7 C6 123.9(5)
C8 C7 C11 117.4(5)
C11 C7 C6 118.7(5)
C7 C8 H8 120.8
C9 C8 C7 118.5(5)
C9 C8 H8 120.8
C8 C9 H9 119.6
C8 C9 C10 120.8(5)
C10 C9 H9 119.6
N2 C10 C9 122.2(5)
N2 C10 H10 118.9
C9 C10 H10 118.9
N2 C11 C7 123.5(5)
N2 C11 C12 116.4(5)
C7 C11 C12 120.1(5)
N1 C12 C4 123.2(5)
N1 C12 C11 116.8(5)
C4 C12 C11 120.0(5)
N4 C13 H13 118.7
N4 C13 C14 122.7(6)
C14 C13 H13 118.7
C13 C14 H14 119.8
C15 C14 C13 120.4(6)
C15 C14 H14 119.8
C14 C15 H15 120.9
C14 C15 C16 118.3(5)
C16 C15 H15 120.9
C15 C16 C17 123.1(5)
C24 C16 C15 117.9(6)
C24 C16 C17 119.0(6)
C16 C17 H17 119.5
C18 C17 C16 120.9(6)
C18 C17 H17 119.5
C17 C18 H18 119.3
C17 C18 C19 121.4(6)
C19 C18 H18 119.3
C20 C19 C18 123.4(6)
C23 C19 C18 118.5(6)
C23 C19 C20 118.1(6)
C19 C20 H20 120.7
C21 C20 C19 118.6(6)
C21 C20 H20 120.7
C20 C21 H21 119.9
C20 C21 C22 120.1(6)
C22 C21 H21 119.9
N3 C22 C21 122.3(5)
N3 C22 H22 118.9
C21 C22 H22 118.9
N3 C23 C19 122.4(5)
N3 C23 C24 117.2(5)
C19 C23 C24 120.4(5)
N4 C24 C16 123.7(5)
N4 C24 C23 116.4(5)
C16 C24 C23 119.8(5)
N6 C25 H25 119.9
N6 C25 C26 120.2(6)
C26 C25 H25 119.9
C25 C26 Br2 118.9(5)
C25 C26 C27 120.7(6)
C27 C26 Br2 120.4(5)
C26 C27 H27 120.9
C28 C27 C26 118.1(6)
C28 C27 H27 120.9
C27 C28 H28 120.1
C27 C28 C29 119.8(6)
C29 C28 H28 120.1
N6 C29 C28 120.6(6)
N6 C29 C30 115.9(5)
C28 C29 C30 123.5(6)
N5 C30 C29 114.4(5)
N5 C30 C31 122.4(6)
C31 C30 C29 123.2(6)
C30 C31 H31 120.3
C30 C31 C32 119.4(7)
C32 C31 H31 120.3
C31 C32 H32 121.0
C33 C32 C31 117.9(6)
C33 C32 H32 121.0
C32 C33 Br1 119.6(5)
C32 C33 C34 120.1(6)
C34 C33 Br1 120.3(6)
N5 C34 C33 122.8(7)
N5 C34 H34 118.6
C33 C34 H34 118.6
N1' Ru1' N2' 80.25(19)
N1' Ru1' N4' 93.3(2)
N3' Ru1' N1' 89.19(19)
N3' Ru1' N2' 94.39(19)
N3' Ru1' N4' 80.1(2)
N4' Ru1' N2' 171.62(18)
N5' Ru1' N1' 176.7(2)
N5' Ru1' N2' 97.27(18)
N5' Ru1' N3' 93.1(2)
N5' Ru1' N4' 89.35(19)
N5' Ru1' N6' 78.9(2)
N6' Ru1' N1' 99.0(2)
N6' Ru1' N2' 90.99(19)
N6' Ru1' N3' 170.90(19)
N6' Ru1' N4' 95.3(2)
C1' N1' Ru1' 129.3(4)
C1' N1' C12' 117.0(5)
C12' N1' Ru1' 113.5(4)
C10' N2' Ru1' 129.2(4)
C10' N2' C11' 117.7(5)
C11' N2' Ru1' 113.0(4)
C22' N3' Ru1' 128.3(4)
C22' N3' C23' 118.1(5)
C23' N3' Ru1' 113.4(4)
C13' N4' Ru1' 129.0(4)
C13' N4' C24' 117.8(5)
C24' N4' Ru1' 113.2(4)
C30' N5' Ru1' 115.4(4)
C34' N5' Ru1' 125.7(4)
C34' N5' C30' 118.7(5)
C25' N6' Ru1' 126.3(4)
C25' N6' C29' 118.3(5)
C29' N6' Ru1' 115.4(4)
N1' C1' H1' 118.5
N1' C1' C2' 123.0(6)
C2' C1' H1' 118.5
C1' C2' H2' 120.0
C3' C2' C1' 120.0(6)
C3' C2' H2' 120.0
C2' C3' H3' 120.3
C2' C3' C4' 119.4(6)
C4' C3' H3' 120.3
C5' C4' C3' 123.5(6)
C12' C4' C3' 116.5(6)
C12' C4' C5' 120.0(6)
C4' C5' H5' 119.9
C6' C5' C4' 120.2(6)
C6' C5' H5' 119.9
C5' C6' H6' 119.4
C5' C6' C7' 121.1(6)
C7' C6' H6' 119.4
C8' C7' C6' 123.2(5)
C11' C7' C6' 118.9(6)
C11' C7' C8' 117.9(6)
C7' C8' H8' 120.7
C9' C8' C7' 118.6(5)
C9' C8' H8' 120.7
C8' C9' H9' 119.9
C8' C9' C10' 120.2(6)
C10' C9' H9' 119.9
N2' C10' C9' 122.6(6)
N2' C10' H10' 118.7
C9' C10' H10' 118.7
N2' C11' C7' 123.0(5)
N2' C11' C12' 116.8(5)
C7' C11' C12' 120.2(5)
N1' C12' C4' 124.1(5)
N1' C12' C11' 116.3(5)
C4' C12' C11' 119.5(5)
N4' C13' H13' 118.6
N4' C13' C14' 122.8(6)
C14' C13' H13' 118.6
C13' C14' H14' 120.2
C15' C14' C13' 119.6(6)
C15' C14' H14' 120.2
C14' C15' H15' 120.4
C14' C15' C16' 119.2(6)
C16' C15' H15' 120.4
C15' C16' C17' 123.9(6)
C24' C16' C15' 117.5(6)
C24' C16' C17' 118.7(6)
C16' C17' H17' 119.4
C18' C17' C16' 121.1(6)
C18' C17' H17' 119.4
C17' C18' H18' 119.4
C17' C18' C19' 121.2(7)
C19' C18' H18' 119.4
C20' C19' C18' 123.6(6)
C23' C19' C18' 118.2(6)
C23' C19' C20' 118.2(6)
C19' C20' H20' 120.7
C21' C20' C19' 118.6(6)
C21' C20' H20' 120.7
C20' C21' H21' 120.2
C20' C21' C22' 119.6(6)
C22' C21' H21' 120.2
N3' C22' C21' 122.5(6)
N3' C22' H22' 118.8
C21' C22' H22' 118.8
N3' C23' C19' 122.9(6)
N3' C23' C24' 116.6(5)
C19' C23' C24' 120.5(5)
N4' C24' C16' 123.1(6)
N4' C24' C23' 116.6(5)
C16' C24' C23' 120.3(6)
N6' C25' H25' 118.9
N6' C25' C26' 122.1(6)
C26' C25' H25' 118.9
C25' C26' Br1' 120.6(5)
C25' C26' C27' 119.5(7)
C27' C26' Br1' 119.9(5)
C26' C27' H27' 120.6
C28' C27' C26' 118.8(6)
C28' C27' H27' 120.6
C27' C28' H28' 120.4
C27' C28' C29' 119.2(6)
C29' C28' H28' 120.4
N6' C29' C28' 122.0(6)
N6' C29' C30' 115.2(5)
C28' C29' C30' 122.8(6)
N5' C30' C29' 114.7(5)
N5' C30' C31' 120.8(7)
C31' C30' C29' 124.5(6)
C30' C31' H31' 119.8
C32' C31' C30' 120.4(7)
C32' C31' H31' 119.8
C31' C32' H32' 121.2
C31' C32' C33' 117.6(6)
C33' C32' H32' 121.2
C32' C33' Br2' 120.6(5)
C34' C33' Br2' 117.8(6)
C34' C33' C32' 121.6(7)
N5' C34' C33' 120.8(6)
N5' C34' H34' 119.6
C33' C34' H34' 119.6
F2 P1 F1 179.6(3)
F2 P1 F5 90.0(3)
F3 P1 F1 89.9(3)
F3 P1 F2 90.2(2)
F3 P1 F4 178.6(3)
F3 P1 F5 89.3(2)
F4 P1 F1 90.5(3)
F4 P1 F2 89.3(2)
F4 P1 F5 89.4(3)
F5 P1 F1 89.6(3)
F6 P1 F1 90.6(3)
F6 P1 F2 89.8(2)
F6 P1 F3 90.5(3)
F6 P1 F4 90.8(3)
F6 P1 F5 179.7(3)
F7 P2 F12 88.8(3)
F8 P2 F7 176.4(4)
F8 P2 F9 89.5(3)
F8 P2 F10 90.7(3)
F8 P2 F12 87.6(3)
F9 P2 F7 91.0(3)
F9 P2 F12 91.2(3)
F10 P2 F7 88.8(3)
F10 P2 F9 179.3(3)
F10 P2 F12 88.1(3)
F11 P2 F7 89.4(4)
F11 P2 F8 94.2(4)
F11 P2 F9 89.3(3)
F11 P2 F10 91.3(3)
F11 P2 F12 178.1(4)
F14 P3 F15 177.0(4)
F14 P3 F16 89.1(4)
F14 P3 F18 89.8(5)
F16 P3 F15 90.6(4)
F17 P3 F14 90.1(4)
F17 P3 F15 90.1(4)
F17 P3 F16 178.0(4)
F17 P3 F18 87.9(5)
F18 P3 F15 87.2(4)
F18 P3 F16 90.3(4)
F19 P3 F14 91.5(4)
F19 P3 F15 91.5(4)
F19 P3 F16 91.2(4)
F19 P3 F17 90.6(5)
F19 P3 F18 178.0(4)
F20 P4 F22 86.9(3)
F20 P4 F24 86.8(4)
F21 P4 F20 176.9(4)
F21 P4 F22 92.9(4)
F21 P4 F24 90.1(4)
F22 P4 F24 92.3(5)
F23 P4 F20 91.8(3)
F23 P4 F21 88.3(4)
F23 P4 F22 178.7(4)
F23 P4 F24 87.5(5)
F23 P4 F25 90.9(4)
F25 P4 F20 91.7(4)
F25 P4 F21 91.4(4)
F25 P4 F22 89.3(4)
F25 P4 F24 177.8(5)
C36 O1 H1A 109.5
H35B C35 H35A 109.5
H35B C35 H35C 109.5
H35A C35 H35C 109.5
C36 C35 H35B 109.5
C36 C35 H35A 109.5
C36 C35 H35C 109.5
O1 C36 C35 116.1(10)
O1 C36 H36A 108.3
O1 C36 H36B 108.3
C35 C36 H36A 108.3
C35 C36 H36B 108.3
H36A C36 H36B 107.4
H2A O2 H2B 109.5

loop_
_geom_bond_atom_site_label_1
_geom_bond_atom_site_label_2
_geom_bond_distance
Ru1 N1 2.078(5)
Ru1 N2 2.058(4)
Ru1 N3 2.075(5)
Ru1 N4 2.060(4)
Ru1 N5 2.062(5)
Ru1 N6 2.069(5)
Br1 C33 1.873(7)
Br2 C26 1.878(6)
N1 C1 1.334(7)
N1 C12 1.369(7)
N2 C10 1.331(7)
N2 C11 1.369(7)
N3 C22 1.326(7)
N3 C23 1.378(7)
N4 C13 1.343(8)
N4 C24 1.358(8)
N5 C30 1.360(8)
N5 C34 1.334(8)
N6 C25 1.345(7)
N6 C29 1.350(8)
C1 H1 0.9500
C1 C2 1.404(9)
C2 H2 0.9500
C2 C3 1.364(10)
C3 H3 0.9500
C3 C4 1.409(8)
C4 C5 1.428(9)
C4 C12 1.406(8)
C5 H5 0.9500
C5 C6 1.359(9)
C6 H6 0.9500
C6 C7 1.441(8)
C7 C8 1.407(8)
C7 C11 1.410(7)
C8 H8 0.9500
C8 C9 1.374(8)
C9 H9 0.9500
C9 C10 1.404(7)
C10 H10 0.9500
C11 C12 1.431(7)
C13 H13 0.9500
C13 C14 1.398(8)
C14 H14 0.9500
C14 C15 1.367(10)
C15 H15 0.9500
C15 C16 1.412(9)
C16 C17 1.432(9)
C16 C24 1.398(8)
C17 H17 0.9500
C17 C18 1.349(10)
C18 H18 0.9500
C18 C19 1.433(9)
C19 C20 1.412(9)
C19 C23 1.396(9)
C20 H20 0.9500
C20 C21 1.378(9)
C21 H21 0.9500
C21 C22 1.398(9)
C22 H22 0.9500
C23 C24 1.429(8)
C25 H25 0.9500
C25 C26 1.376(10)
C26 C27 1.385(10)
C27 H27 0.9500
C27 C28 1.381(10)
C28 H28 0.9500
C28 C29 1.388(9)
C29 C30 1.470(8)
C30 C31 1.384(9)
C31 H31 0.9500
C31 C32 1.396(10)
C32 H32 0.9500
C32 C33 1.363(12)
C33 C34 1.393(10)
C34 H34 0.9500
Ru1' N1' 2.059(5)
Ru1' N2' 2.067(4)
Ru1' N3' 2.056(5)
Ru1' N4' 2.066(4)
Ru1' N5' 2.043(5)
Ru1' N6' 2.053(5)
Br1' C26' 1.881(7)
Br2' C33' 1.919(8)
N1' C1' 1.332(8)
N1' C12' 1.374(7)
N2' C10' 1.329(8)
N2' C11' 1.373(7)
N3' C22' 1.331(8)
N3' C23' 1.371(7)
N4' C13' 1.322(8)
N4' C24' 1.368(8)
N5' C30' 1.364(8)
N5' C34' 1.333(9)
N6' C25' 1.353(9)
N6' C29' 1.354(8)
C1' H1' 0.9500
C1' C2' 1.406(9)
C2' H2' 0.9500
C2' C3' 1.364(10)
C3' H3' 0.9500
C3' C4' 1.424(9)
C4' C5' 1.421(9)
C4' C12' 1.404(8)
C5' H5' 0.9500
C5' C6' 1.370(10)
C6' H6' 0.9500
C6' C7' 1.432(9)
C7' C8' 1.409(9)
C7' C11' 1.401(7)
C8' H8' 0.9500
C8' C9' 1.376(9)
C9' H9' 0.9500
C9' C10' 1.401(8)
C10' H10' 0.9500
C11' C12' 1.430(8)
C13' H13' 0.9500
C13' C14' 1.405(9)
C14' H14' 0.9500
C14' C15' 1.366(11)
C15' H15' 0.9500
C15' C16' 1.407(10)
C16' C17' 1.436(10)
C16' C24' 1.400(8)
C17' H17' 0.9500
C17' C18' 1.354(12)
C18' H18' 0.9500
C18' C19' 1.442(8)
C19' C20' 1.407(9)
C19' C23' 1.404(9)
C20' H20' 0.9500
C20' C21' 1.387(9)
C21' H21' 0.9500
C21' C22' 1.414(10)
C22' H22' 0.9500
C23' C24' 1.423(8)
C25' H25' 0.9500
C25' C26' 1.387(10)
C26' C27' 1.397(11)
C27' H27' 0.9500
C27' C28' 1.374(12)
C28' H28' 0.9500
C28' C29' 1.408(9)
C29' C30' 1.455(10)
C30' C31' 1.407(9)
C31' H31' 0.9500
C31' C32' 1.337(12)
C32' H32' 0.9500
C32' C33' 1.389(12)
C33' C34' 1.372(8)
C34' H34' 0.9500
P1 F1 1.614(5)
P1 F2 1.605(5)
P1 F3 1.602(4)
P1 F4 1.604(4)
P1 F5 1.613(4)
P1 F6 1.592(5)
P2 F7 1.603(5)
P2 F8 1.587(5)
P2 F9 1.601(5)
P2 F10 1.600(4)
P2 F11 1.571(5)
P2 F12 1.622(5)
P3 F14 1.593(6)
P3 F15 1.606(6)
P3 F16 1.598(6)
P3 F17 1.593(7)
P3 F18 1.597(7)
P3 F19 1.559(7)
P4 F20 1.585(5)
P4 F21 1.584(6)
P4 F22 1.596(7)
P4 F23 1.573(7)
P4 F24 1.623(9)
P4 F25 1.574(7)
O1 H1A 0.8400
O1 C36 1.458(15)
C35 H35B 0.9800
C35 H35A 0.9800
C35 H35C 0.9800
C35 C36 1.472(16)
C36 H36A 0.9900
C36 H36B 0.9900
O2 H2A 0.8701
O2 H2B 0.8702

loop_
_geom_hbond_atom_site_label_D
_geom_hbond_atom_site_label_H
_geom_hbond_atom_site_label_A
_geom_hbond_distance_DH
_geom_hbond_distance_HA
_geom_hbond_distance_DA
_geom_hbond_angle_DHA
O1 H1A O2 0.84 2.04 2.834(12) 157.2

loop_
_geom_torsion_atom_site_label_1
_geom_torsion_atom_site_label_2
_geom_torsion_atom_site_label_3
_geom_torsion_atom_site_label_4
_geom_torsion
Ru1 N1 C1 C2 -166.3(5)
Ru1 N1 C12 C4 168.6(5)
Ru1 N1 C12 C11 -10.4(6)
Ru1 N2 C10 C9 173.9(5)
Ru1 N2 C11 C7 -171.8(4)
Ru1 N2 C11 C12 7.2(6)
Ru1 N3 C22 C21 -170.2(5)
Ru1 N3 C23 C19 173.9(5)
Ru1 N3 C23 C24 -4.0(6)
Ru1 N4 C13 C14 170.8(5)
Ru1 N4 C24 C16 -173.8(5)
Ru1 N4 C24 C23 5.1(7)
Ru1 N5 C30 C29 2.0(6)
Ru1 N5 C30 C31 179.7(4)
Ru1 N5 C34 C33 -178.0(5)
Ru1 N6 C25 C26 178.2(4)
Ru1 N6 C29 C28 178.9(4)
Ru1 N6 C29 C30 -2.7(6)
Br1 C33 C34 N5 179.2(5)
Br2 C26 C27 C28 176.4(5)
N1 C1 C2 C3 -1.4(10)
N2 C11 C12 N1 2.2(7)
N2 C11 C12 C4 -176.7(5)
N3 C23 C24 N4 -0.7(8)
N3 C23 C24 C16 178.3(5)
N4 C13 C14 C15 0.9(11)
N5 C30 C31 C32 -2.1(9)
N6 C25 C26 Br2 -176.8(4)
N6 C25 C26 C27 3.0(10)
N6 C29 C30 N5 0.5(7)
N6 C29 C30 C31 -177.2(5)
C1 N1 C12 C4 -2.8(8)
C1 N1 C12 C11 178.2(5)
C1 C2 C3 C4 -1.2(11)
C2 C3 C4 C5 -178.7(7)
C2 C3 C4 C12 1.7(10)
C3 C4 C5 C6 179.8(7)
C3 C4 C12 N1 0.3(9)
C3 C4 C12 C11 179.2(6)
C4 C5 C6 C7 -0.3(11)
C5 C4 C12 N1 -179.3(6)
C5 C4 C12 C11 -0.4(9)
C5 C6 C7 C8 -178.3(7)
C5 C6 C7 C11 2.2(10)
C6 C7 C8 C9 -180.0(6)
C6 C7 C11 N2 175.8(6)
C6 C7 C11 C12 -3.2(9)
C7 C8 C9 C10 2.9(10)
C7 C11 C12 N1 -178.7(5)
C7 C11 C12 C4 2.3(8)
C8 C7 C11 N2 -3.7(9)
C8 C7 C11 C12 177.3(6)
C8 C9 C10 N2 -1.4(10)
C10 N2 C11 C7 5.3(8)
C10 N2 C11 C12 -175.7(5)
C11 N2 C10 C9 -2.6(9)
C11 C7 C8 C9 -0.4(9)
C12 N1 C1 C2 3.4(9)
C12 C4 C5 C6 -0.7(10)
C13 N4 C24 C16 -0.8(9)
C13 N4 C24 C23 178.1(5)
C13 C14 C15 C16 0.9(11)
C14 C15 C16 C17 -179.8(7)
C14 C15 C16 C24 -2.5(10)
C15 C16 C17 C18 176.5(8)
C15 C16 C24 N4 2.6(9)
C15 C16 C24 C23 -176.3(6)
C16 C17 C18 C19 -1.1(13)
C17 C16 C24 N4 180.0(6)
C17 C16 C24 C23 1.1(9)
C17 C18 C19 C20 -175.4(8)
C17 C18 C19 C23 2.6(12)
C18 C19 C20 C21 178.5(7)
C18 C19 C23 N3 -180.0(6)
C18 C19 C23 C24 -2.2(10)
C19 C20 C21 C22 1.6(11)
C19 C23 C24 N4 -178.6(6)
C19 C23 C24 C16 0.4(9)
C20 C19 C23 N3 -1.9(10)
C20 C19 C23 C24 175.9(6)
C20 C21 C22 N3 -2.6(10)
C22 N3 C23 C19 1.0(8)
C22 N3 C23 C24 -176.9(5)
C23 N3 C22 C21 1.2(9)
C23 C19 C20 C21 0.5(11)
C24 N4 C13 C14 -1.0(9)
C24 C16 C17 C18 -0.7(11)
C25 N6 C29 C28 -3.0(8)
C25 N6 C29 C30 175.5(5)
C25 C26 C27 C28 -3.4(10)
C26 C27 C28 C29 0.7(10)
C27 C28 C29 N6 2.5(9)
C27 C28 C29 C30 -175.9(6)
C28 C29 C30 N5 178.9(5)
C28 C29 C30 C31 1.2(9)
C29 N6 C25 C26 0.2(8)
C29 C30 C31 C32 175.5(6)
C30 N5 C34 C33 0.9(9)
C30 C31 C32 C33 1.8(10)
C31 C32 C33 Br1 179.4(5)
C31 C32 C33 C34 -0.3(11)
C32 C33 C34 N5 -1.1(11)
C34 N5 C30 C29 -177.0(5)
C34 N5 C30 C31 0.7(8)
Ru1' N1' C1' C2' -174.0(5)
Ru1' N1' C12' C4' 175.6(5)
Ru1' N1' C12' C11' -2.3(7)
Ru1' N2' C10' C9' 177.2(5)
Ru1' N2' C11' C7' -177.8(5)
Ru1' N2' C11' C12' 2.9(7)
Ru1' N3' C22' C21' 174.5(5)
Ru1' N3' C23' C19' -176.4(5)
Ru1' N3' C23' C24' 3.0(6)
Ru1' N4' C13' C14' 178.6(5)
Ru1' N4' C24' C16' -178.8(5)
Ru1' N4' C24' C23' -0.2(6)
Ru1' N5' C30' C29' -8.3(6)
Ru1' N5' C30' C31' 172.0(5)
Ru1' N5' C34' C33' -172.3(5)
Ru1' N6' C25' C26' -175.3(4)
Ru1' N6' C29' C28' 176.6(4)
Ru1' N6' C29' C30' -0.4(6)
Br1' C26' C27' C28' -177.7(5)
Br2' C33' C34' N5' 178.7(5)
N1' C1' C2' C3' -0.9(12)
N2' C11' C12' N1' -0.4(8)
N2' C11' C12' C4' -178.4(6)
N3' C23' C24' N4' -1.9(8)
N3' C23' C24' C16' 176.8(5)
N4' C13' C14' C15' -0.3(11)
N5' C30' C31' C32' 1.7(10)
N6' C25' C26' Br1' 175.8(4)
N6' C25' C26' C27' -1.9(9)
N6' C29' C30' N5' 5.7(7)
N6' C29' C30' C31' -174.6(6)
C1' N1' C12' C4' 0.2(9)
C1' N1' C12' C11' -177.7(6)
C1' C2' C3' C4' 0.5(12)
C2' C3' C4' C5' -179.8(7)
C2' C3' C4' C12' 0.1(11)
C3' C4' C5' C6' -177.7(7)
C3' C4' C12' N1' -0.5(10)
C3' C4' C12' C11' 177.4(6)
C4' C5' C6' C7' -1.6(11)
C5' C4' C12' N1' 179.4(6)
C5' C4' C12' C11' -2.7(10)
C5' C6' C7' C8' 179.4(7)
C5' C6' C7' C11' 1.0(11)
C6' C7' C8' C9' -179.2(7)
C6' C7' C11' N2' 179.3(6)
C6' C7' C11' C12' -1.4(10)
C7' C8' C9' C10' 0.9(11)
C7' C11' C12' N1' -179.8(6)
C7' C11' C12' C4' 2.2(9)
C8' C7' C11' N2' 0.9(10)
C8' C7' C11' C12' -179.8(6)
C8' C9' C10' N2' -1.0(11)
C10' N2' C11' C7' -0.9(9)
C10' N2' C11' C12' 179.7(6)
C11' N2' C10' C9' 0.9(10)
C11' C7' C8' C9' -0.8(10)
C12' N1' C1' C2' 0.5(10)
C12' C4' C5' C6' 2.4(11)
C13' N4' C24' C16' 0.7(9)
C13' N4' C24' C23' 179.4(5)
C13' C14' C15' C16' 1.7(11)
C14' C15' C16' C17' 178.3(7)
C14' C15' C16' C24' -1.9(10)
C15' C16' C17' C18' -179.1(7)
C15' C16' C24' N4' 0.7(9)
C15' C16' C24' C23' -178.0(6)
C16' C17' C18' C19' -2.2(12)
C17' C16' C24' N4' -179.4(6)
C17' C16' C24' C23' 1.9(9)
C17' C18' C19' C20' -178.6(7)
C17' C18' C19' C23' 0.3(11)
C18' C19' C20' C21' 178.6(7)
C18' C19' C23' N3' -178.0(6)
C18' C19' C23' C24' 2.7(9)
C19' C20' C21' C22' -0.9(10)
C19' C23' C24' N4' 177.5(5)
C19' C23' C24' C16' -3.8(9)
C20' C19' C23' N3' 0.9(9)
C20' C19' C23' C24' -178.4(6)
C20' C21' C22' N3' 1.6(10)
C22' N3' C23' C19' -0.3(8)
C22' N3' C23' C24' 179.1(5)
C23' N3' C22' C21' -1.0(8)
C23' C19' C20' C21' -0.3(10)
C24' N4' C13' C14' -0.9(9)
C24' C16' C17' C18' 1.0(11)
C25' N6' C29' C28' -1.7(8)
C25' N6' C29' C30' -178.6(5)
C25' C26' C27' C28' 0.1(9)
C26' C27' C28' C29' 0.9(9)
C27' C28' C29' N6' -0.1(9)
C27' C28' C29' C30' 176.6(5)
C28' C29' C30' N5' -171.2(5)
C28' C29' C30' C31' 8.5(9)
C29' N6' C25' C26' 2.7(8)
C29' C30' C31' C32' -178.0(6)
C30' N5' C34' C33' 2.6(9)
C30' C31' C32' C33' 0.8(11)
C31' C32' C33' Br2' 179.6(6)
C31' C32' C33' C34' -1.7(11)
C32' C33' C34' N5' 0.0(10)
C34' N5' C30' C29' 176.3(5)
C34' N5' C30' C31' -3.4(8)
